data_2006228
loop_
_publ_author_name
'Ruiwu, Tao '
'Barnes, Charles L. '
'Cox, Osvaldo '
'Hern\`andez, Wigberto J. '
'Cardona, Damaris '
'Huang, Songping D. '

_publ_contact_author
;
Songping D. Huang
Department of Chemistry
University of Puerto Rico
PO Box 23346
San Juan
PR 00931
USA
;
_publ_section_title
;
 1-(1,3-Benzothiazol-2-yl)-2-(2-bromo-5-nitrophenyl)ethanone
;
_journal_issue 6
_journal_name_full 'Acta Crystallographica Section C'
_journal_page_first 801
_journal_page_last 803
_journal_paper_doi 10.1107/S0108270197000656
_journal_volume 53
_journal_year 1997
_chemical_formula_moiety 'C15 H9 Br N2 O3 S '
_chemical_formula_sum 'C15 H9 Br N2 O3 S'
_chemical_formula_weight 377.21
_space_group_IT_number 2
_symmetry_cell_setting triclinic
_symmetry_space_group_name_Hall '-P 1'
_symmetry_space_group_name_H-M 'P -1'
_audit_creation_method 'from TEXRAY.INF file'
_cell_angle_alpha 98.956(9)
_cell_angle_beta 97.030(10)
_cell_angle_gamma 99.326(9)
_cell_formula_units_Z 2
_cell_length_a 5.6211(9)
_cell_length_b 7.3560(10)
_cell_length_c 18.144(3)
_cell_measurement_reflns_used 25
_cell_measurement_temperature 295.2
_cell_measurement_theta_max 25.0
_cell_measurement_theta_min 20.0
_cell_volume 722.9(2)
_computing_cell_refinement CAD-4-PC
_computing_data_collection 'CAD-4-PC (Enraf-Nonius, 1994)'
_computing_data_reduction 'TEXSAN (Molecular Structure Corporation, 1985, 1992)'
_computing_publication_material TEXSAN
_computing_structure_refinement TEXSAN
_computing_structure_solution 'SIR92 (Altomare, Cascarano, Giacovazzo & Guagliardi, 1993)'
_diffrn_ambient_temperature 295.2
_diffrn_measurement_device CAD4
_diffrn_measurement_method '\w/2\q scans'
_diffrn_radiation_monochromator graphite
_diffrn_radiation_source 'X-ray tube'
_diffrn_radiation_type MoK\a
_diffrn_radiation_wavelength 0.7107
_diffrn_reflns_av_R_equivalents 0.016
_diffrn_reflns_limit_h_max 6
_diffrn_reflns_limit_h_min 0
_diffrn_reflns_limit_k_max 8
_diffrn_reflns_limit_k_min -8
_diffrn_reflns_limit_l_max 21
_diffrn_reflns_limit_l_min -21
_diffrn_reflns_number 2972
_diffrn_reflns_theta_max 24.97
_diffrn_standards_decay_% 0.00
_diffrn_standards_interval_count 200
_diffrn_standards_number 3
_exptl_absorpt_coefficient_mu 3.009
_exptl_absorpt_correction_T_max 0.860
_exptl_absorpt_correction_T_min 0.566
_exptl_absorpt_correction_type 'empirical, \y scans (North, Phillips & Mathews, 1968)'
_exptl_absorpt_process_details psi-scan
_exptl_crystal_colour yellow
_exptl_crystal_density_diffrn 1.733
_exptl_crystal_density_method 'not measured'
_exptl_crystal_description platelet
_exptl_crystal_F_000 376.00
_exptl_crystal_size_max 0.40
_exptl_crystal_size_mid 0.35
_exptl_crystal_size_min 0.05
_refine_diff_density_max 0.34
_refine_diff_density_min -0.45
_refine_ls_extinction_method none
_refine_ls_goodness_of_fit_obs 1.766
_refine_ls_hydrogen_treatment 'H atoms: calculated and fixed'
_refine_ls_matrix_type full
_refine_ls_number_parameters 199
_refine_ls_number_reflns 2056
_refine_ls_number_restraints 0
_refine_ls_R_factor_obs .0317
_refine_ls_shift/esd_max 0.0004
_refine_ls_structure_factor_coef F
_refine_ls_weighting_details 'w^-1^ = \s~c~^2^(F~o~) + (p^2^/4F~o~^2^) with p = 0.03'
_refine_ls_weighting_scheme calc
_refine_ls_wR_factor_obs .0375
_reflns_number_observed 2056
_reflns_number_total 2539
_reflns_observed_criterion I>2.5\s(I)
_cod_data_source_file jz1178.cif
_cod_data_source_block SDH2007
_cod_depositor_comments
;
The following automatic conversions were performed:
'_geom_bond_publ_flag' value 'No' changed to 'no' according to
'/home/saulius/struct/CIF-dictionaries/cif_core.dic' dictionary named
'cif_core.dic' version 2.4.1 from 2010-06-29 (21 time).

Automatic conversion script
Id: cif_fix_enum 1527 2010-12-29 10:47:43Z saulius 

The following automatic conversions were performed:

'_atom_site_thermal_displace_type' tag value 'Uij' was replaced with
'Uani' value 31 time.

Automatic conversion script
Id: cif_fix_values 1646 2011-03-28 12:23:43Z adriana 

The following automatic conversions were performed:

'_geom_bond_publ_flag' value 'No' changed to 'no' according to
/home/saulius/struct/CIF-dictionaries/cif_core.dic dictionary named
'cif_core.dic' version 2.4.1 from 2010-06-29 (21
time).

'_geom_angle_publ_flag' value 'No' changed to 'no' according
to /home/saulius/struct/CIF-dictionaries/cif_core.dic dictionary
named 'cif_core.dic' version 2.4.1 from 2010-06-29 (17 times).

Automatic conversion script
Id: cif_fix_values 1715 2011-07-08 13:25:40Z adriana 

The following automatic conversions were performed:

'_refine_ls_weighting_scheme' value 'w^-1^ = \s~c~^2^(F~o~) +
(p^2^/4F~o~^2^) with p = 0.03' was changed to 'calc'. New tag
'_refine_ls_weighting_details' was created. The value of the new tag
was set to 'w^-1^ = \s~c~^2^(F~o~) + (p^2^/4F~o~^2^) with p = 0.03'.

Automatic conversion script
Id: cif_fix_values 3143 2015-03-26 13:38:13Z robertas 
;
_cod_original_sg_symbol_H-M 'P -1       '
_cod_original_formula_sum 'C15 H9 Br N2 O3 S '
_cod_database_code 2006228

loop_
_symmetry_equiv_pos_as_xyz
'   +x,   +y,   +z'
'   -x,   -y,   -z'

loop_
_atom_site_aniso_label
_atom_site_aniso_U_11
_atom_site_aniso_U_22
_atom_site_aniso_U_33
_atom_site_aniso_U_12
_atom_site_aniso_U_13
_atom_site_aniso_U_23
Br .0775(3) .0719(3) .0714(3) .0355(2) -.0001(2) .0210(2)
S .0295(4) .0397(4) .0439(4) .0007(3) .0059(3) .0082(3)
O(1) .0350(10) .0720(10) .0490(10) -.0040(10) -.0017(10) .0000(10)
O(2) .156(3) .103(2) .075(2) .083(2) -.017(2) .001(2)
O(3) .133(3) .111(2) .080(2) .064(2) -.004(2) -.036(2)
N(1) .0310(10) .0300(10) .0380(10) .0068(9) .0062(10) .0051(9)
N(2) .078(2) .058(2) .063(2) .022(2) .003(2) -.012(2)
C(1) .0300(10) .0300(10) .039(2) .0080(10) .0060(10) .0070(10)
C(2) .0330(10) .0270(10) .038(2) .0080(10) .0040(10) .0060(10)
C(3) .045(2) .0390(10) .045(2) .0100(10) .0150(10) .0150(10)
C(4) .058(2) .0400(10) .035(2) .0110(10) .0100(10) .0090(10)
C(5) .046(2) .0400(10) .037(2) .0040(10) -.0020(10) .0050(10)
C(6) .0340(10) .0350(10) .041(2) .0040(10) .0060(10) .0090(10)
C(7) .0320(10) .0270(10) .0340(10) .0090(10) .0050(10) .0060(10)
C(8) .036(2) .0360(10) .041(2) .0090(10) .0030(10) .0030(10)
C(9) .040(2) .0390(10) .039(2) .0010(10) .0030(10) .0010(10)
C(10) .0380(10) .0400(10) .0330(10) .0030(10) .0060(10) .0070(10)
C(11) .052(2) .056(2) .041(2) .0160(10) .0030(10) .0140(10)
C(12) .072(2) .083(2) .036(2) .026(2) -.012(2) .006(2)
C(13) .078(2) .069(2) .038(2) .019(2) -.004(2) -.010(2)
C(14) .052(2) .045(2) .042(2) .0120(10) .0030(10) .0010(10)
C(15) .039(2) .044(2) .0310(10) .0040(10) .0010(10) .0080(10)

loop_
_atom_site_label
_atom_site_fract_x
_atom_site_fract_y
_atom_site_fract_z
_atom_site_U_iso_or_equiv
_atom_site_thermal_displace_type
_atom_site_calc_flag
_atom_site_calc_attached_atom
Br .17635(7) .28045(5) .14050(2) .07120(10) Uani ? ?
S .20720(10) .13573(9) .46060(4) .0382(2) Uani ? ?
O(1) .1637(4) .0703(3) .29710(10) .0555(6) Uani ? ?
O(2) .8601(7) -.3796(4) .1843(2) .1090(10) Uani ? ?
O(3) .7684(6) -.4364(5) .0652(2) .1110(10) Uani ? ?
N(1) .6396(4) .2963(3) .44370(10) .0325(6) Uani ? ?
N(2) .7583(6) -.3491(4) .1260(2) .0684(10) Uani ? ?
C(1) .4300(4) .2064(3) .40710(10) .0326(7) Uani ? ?
C(2) .4153(5) .2323(3) .54110(10) .0326(7) Uani ? ?
C(3) .3873(5) .2355(4) .6163(2) .0413(8) Uani ? ?
C(4) .5844(6) .3208(4) .6702(2) .0435(8) Uani ? ?
C(5) .8047(5) .4022(4) .6505(2) .0425(8) Uani ? ?
C(6) .8325(5) .4008(3) .57670(10) .0364(7) Uani ? ?
C(7) .6365(5) .3130(3) .52040(10) .0308(7) Uani ? ?
C(8) .3663(5) .1547(4) .3240(2) .0381(7) Uani ? ?
C(9) .5599(5) .2081(4) .2763(2) .0410(8) Uani ? ?
C(10) .5218(5) .0750(4) .20190(10) .0371(7) Uani ? ?
C(11) .3563(6) .0841(4) .1394(2) .0486(9) Uani ? ?
C(12) .3205(7) -.0481(5) .0740(2) .0650(10) Uani ? ?
C(13) .4490(7) -.1914(5) .0687(2) .0640(10) Uani ? ?
C(14) .6147(6) -.1983(4) .1297(2) .0472(9) Uani ? ?
C(15) .6522(5) -.0689(4) .19550(10) .0387(8) Uani ? ?
H(1) .2377 .1809 .6300 .0496 Uani ? ?
H(2) .5704 .3243 .7221 .0522 Uani ? ?
H(3) .9374 .4596 .6891 .0510 Uani ? ?
H(4) .9820 .4583 .5637 .0437 Uani ? ?
H(5) .5543 .3309 .2667 .0492 Uani ? ?
H(6) .7154 .2061 .3031 .0492 Uani ? ?
H(7) .2055 -.0393 .0323 .0778 Uani ? ?
H(8) .4240 -.2833 .0241 .0771 Uani ? ?
H(9) .7684 -.0788 .2367 .0465 Uani ? ?

loop_
_atom_type_symbol
_atom_type_scat_dispersion_real
_atom_type_scat_dispersion_imag
_atom_type_scat_source
H 0.000 0.000 'International Tables'
C 0.003 0.002 'International Tables'
N 0.006 0.003 'International Tables'
O 0.011 0.006 'International Tables'
S 0.125 0.123 'International Tables'
Br -0.290 2.459 'International Tables'

loop_
_geom_angle_atom_site_label_1
_geom_angle_atom_site_label_2
_geom_angle_atom_site_label_3
_geom_angle
_geom_angle_publ_flag
C(1) S C(2) 88.50(10) yes
C(1) N(1) C(7) 109.9(2) yes
O(2) N(2) O(3) 123.1(3) yes
O(2) N(2) C(14) 118.6(3) yes
O(3) N(2) C(14) 118.3(3) no
S C(1) N(1) 117.0(2) yes
S C(1) C(8) 117.2(2) yes
N(1) C(1) C(8) 125.8(2) yes
S C(2) C(3) 129.1(2) yes
S C(2) C(7) 109.5(2) yes
C(3) C(2) C(7) 121.4(2) no
C(2) C(3) C(4) 117.6(3) no
C(3) C(4) C(5) 121.5(3) no
C(4) C(5) C(6) 121.2(2) no
C(5) C(6) C(7) 118.7(2) no
N(1) C(7) C(2) 115.2(2) yes
N(1) C(7) C(6) 125.2(2) yes
C(2) C(7) C(6) 119.6(2) no
O(1) C(8) C(1) 119.0(2) yes
O(1) C(8) C(9) 122.7(2) yes
C(1) C(8) C(9) 118.3(2) yes
C(8) C(9) C(10) 111.8(2) yes
C(9) C(10) C(11) 124.0(3) no
C(9) C(10) C(15) 118.5(2) no
C(11) C(10) C(15) 117.4(2) no
Br C(11) C(10) 121.1(2) yes
Br C(11) C(12) 117.6(2) yes
C(10) C(11) C(12) 121.3(3) no
C(11) C(12) C(13) 120.7(3) no
C(12) C(13) C(14) 118.0(3) no
N(2) C(14) C(13) 119.6(3) no
N(2) C(14) C(15) 118.0(3) no
C(13) C(14) C(15) 122.3(3) no
C(10) C(15) C(14) 120.3(3) no

loop_
_geom_bond_atom_site_label_1
_geom_bond_atom_site_label_2
_geom_bond_site_symmetry_1
_geom_bond_site_symmetry_2
_geom_bond_distance
_geom_bond_publ_flag
Br C(11) ? ? 1.892(3) yes
S C(1) ? ? 1.740(3) yes
S C(2) ? ? 1.730(3) yes
O(1) C(8) ? ? 1.209(3) yes
O(2) N(2) ? ? 1.210(4) yes
O(3) N(2) ? ? 1.200(4) yes
N(1) C(1) ? ? 1.298(3) yes
N(1) C(7) ? ? 1.381(3) yes
N(2) C(14) ? ? 1.472(4) yes
C(1) C(8) ? ? 1.479(4) yes
C(2) C(3) ? ? 1.390(4) no
C(2) C(7) ? ? 1.408(4) no
C(3) C(4) ? ? 1.378(4) no
C(4) C(5) ? ? 1.399(4) no
C(5) C(6) ? ? 1.366(4) no
C(6) C(7) ? ? 1.401(4) no
C(8) C(9) ? ? 1.513(4) yes
C(9) C(10) ? ? 1.508(4) yes
C(10) C(11) ? ? 1.393(4) no
C(10) C(15) ? ? 1.380(4) no
C(11) C(12) ? ? 1.383(4) no
C(12) C(13) ? ? 1.368(5) no
C(13) C(14) ? ? 1.370(4) no
C(14) C(15) ? ? 1.376(4) no
C(3) H(1) ? ? .951 no
C(4) H(2) ? ? .951 no
C(5) H(3) ? ? .951 no
C(6) H(4) ? ? .951 no
C(9) H(5) ? ? .951 no
C(9) H(6) ? ? .951 no
C(12) H(7) ? ? .951 no
C(13) H(8) ? ? .951 no
C(15) H(9) ? ? .951 no
